data_4134575
loop_
_publ_author_name
'Fan, Liangxin'
'Hao, Jiamao'
'Yu, Jingxun'
'Ma, Xiaojun'
'Liu, Jingjing'
'Luan, Xinjun'

_publ_section_title
;
 Hydroxylamines as Bifunctional Single-Nitrogen Sources for the Rapid
 Assembly of Diverse Tricyclic Indole Scaffolds.
;
_journal_name_full 'Journal of the American Chemical Society'
_journal_paper_doi 10.1021/jacs.0c00403
_journal_year 2020
_chemical_formula_moiety 'C27 H23 I N2 Pd'
_chemical_formula_sum 'C27 H23 I N2 Pd'
_chemical_formula_weight 608.77
_space_group_crystal_system monoclinic
_space_group_IT_number 14
_space_group_name_Hall '-P 2yn'
_space_group_name_H-M_alt 'P 1 21/n 1'
_atom_sites_solution_hydrogens geom
_audit_creation_method SHELXL-2014/7
_cell_angle_alpha 90
_cell_angle_beta 100.045(3)
_cell_angle_gamma 90
_cell_formula_units_Z 4
_cell_length_a 10.4805(19)
_cell_length_b 14.527(3)
_cell_length_c 15.293(3)
_cell_measurement_reflns_used 4487
_cell_measurement_temperature 296(2)
_cell_measurement_theta_max 25.743
_cell_measurement_theta_min 2.600
_cell_volume 2292.7(8)
_computing_structure_refinement 'SHELXL-2014/7 (Sheldrick, 2014)'
_diffrn_ambient_temperature 296(2)
_diffrn_measured_fraction_theta_full 0.996
_diffrn_measured_fraction_theta_max 0.996
_diffrn_measurement_device_type \w
_diffrn_radiation_type MoK\a
_diffrn_radiation_wavelength 0.71073
_diffrn_reflns_av_R_equivalents 0.0270
_diffrn_reflns_av_unetI/netI 0.0328
_diffrn_reflns_Laue_measured_fraction_full 0.996
_diffrn_reflns_Laue_measured_fraction_max 0.996
_diffrn_reflns_limit_h_max 12
_diffrn_reflns_limit_h_min -11
_diffrn_reflns_limit_k_max 14
_diffrn_reflns_limit_k_min -17
_diffrn_reflns_limit_l_max 18
_diffrn_reflns_limit_l_min -18
_diffrn_reflns_number 11002
_diffrn_reflns_point_group_measured_fraction_full 0.996
_diffrn_reflns_point_group_measured_fraction_max 0.996
_diffrn_reflns_theta_full 24.999
_diffrn_reflns_theta_max 24.999
_diffrn_reflns_theta_min 2.189
_exptl_absorpt_coefficient_mu 2.173
_exptl_absorpt_correction_type multi-scan
_exptl_absorpt_process_details sadabs
_exptl_crystal_colour colorless
_exptl_crystal_density_diffrn 1.764
_exptl_crystal_description block
_exptl_crystal_F_000 1192
_exptl_crystal_size_max 0.250
_exptl_crystal_size_mid 0.130
_exptl_crystal_size_min 0.120
_exptl_transmission_factor_max 0.770
_exptl_transmission_factor_min 0.720
_refine_diff_density_max 0.616
_refine_diff_density_min -0.648
_refine_diff_density_rms 0.074
_refine_ls_extinction_method none
_refine_ls_goodness_of_fit_ref 1.087
_refine_ls_hydrogen_treatment constr
_refine_ls_matrix_type full
_refine_ls_number_parameters 280
_refine_ls_number_reflns 4022
_refine_ls_number_restraints 0
_refine_ls_restrained_S_all 1.087
_refine_ls_R_factor_all 0.0338
_refine_ls_R_factor_gt 0.0262
_refine_ls_shift/su_max 0.001
_refine_ls_shift/su_mean 0.000
_refine_ls_structure_factor_coef Fsqd
_refine_ls_weighting_details 'w=1/[\s^2^(Fo^2^)+(0.0250P)^2^+1.0254P] where P=(Fo^2^+2Fc^2^)/3'
_refine_ls_weighting_scheme calc
_refine_ls_wR_factor_gt 0.0621
_refine_ls_wR_factor_ref 0.0659
_reflns_Friedel_coverage 0.000
_reflns_number_gt 3414
_reflns_number_total 4022
_reflns_threshold_expression 'I > 2\s(I)'
_cod_data_source_file ja0c00403_si_008.cif
_cod_data_source_block xb2509_0m
_cod_original_cell_volume 2292.7(7)
_cod_original_sg_symbol_H-M 'P 21/n'
_cod_database_code 4134575
_shelx_shelxl_version_number 2014/7
_shelx_space_group_comment
;
The symmetry employed for this shelxl refinement is uniquely defined
by the following loop, which should always be used as a source of
symmetry information in preference to the above space-group names.
They are only intended as comments.
;
_shelx_estimated_absorpt_t_min 0.613
_shelx_estimated_absorpt_t_max 0.781

loop_
_space_group_symop_operation_xyz
'x, y, z'
'-x+1/2, y+1/2, -z+1/2'
'-x, -y, -z'
'x-1/2, -y-1/2, z-1/2'

loop_
_atom_site_label
_atom_site_type_symbol
_atom_site_fract_x
_atom_site_fract_y
_atom_site_fract_z
_atom_site_U_iso_or_equiv
_atom_site_adp_type
_atom_site_occupancy
_atom_site_site_symmetry_order
_atom_site_calc_flag
_atom_site_refinement_flags_posn
_atom_site_refinement_flags_adp
_atom_site_refinement_flags_occupancy
_atom_site_disorder_assembly
_atom_site_disorder_group
Pd1 Pd 0.89315(2) 0.13684(2) 0.13206(2) 0.03529(9) Uani 1 1 d . . . . .
I1 I 1.02543(2) 0.28809(2) 0.12432(2) 0.05354(10) Uani 1 1 d . . . . .
N1 N 0.7647(3) 0.02543(19) 0.11818(18) 0.0390(7) Uani 1 1 d . . . . .
N2 N 0.8912(3) 0.0952(2) -0.00353(19) 0.0434(7) Uani 1 1 d . . . . .
C1 C 0.8825(3) 0.1601(2) 0.2597(2) 0.0346(8) Uani 1 1 d . . . . .
C2 C 0.7726(3) 0.1839(2) 0.2892(2) 0.0340(8) Uani 1 1 d . . . . .
C3 C 0.7570(4) 0.1788(3) 0.3861(2) 0.0464(9) Uani 1 1 d . . . . .
H3A H 0.7305 0.2384 0.4054 0.056 Uiso 1 1 calc R U . . .
H3B H 0.8392 0.1627 0.4227 0.056 Uiso 1 1 calc R U . . .
C4 C 0.6555(4) 0.1066(3) 0.3970(2) 0.0498(10) Uani 1 1 d . . . . .
H4A H 0.6847 0.0468 0.3803 0.060 Uiso 1 1 calc R U . . .
H4B H 0.6459 0.1037 0.4589 0.060 Uiso 1 1 calc R U . . .
C5 C 0.5259(4) 0.1281(3) 0.3407(3) 0.0546(11) Uani 1 1 d . . . . .
H5A H 0.4746 0.1621 0.3768 0.066 Uiso 1 1 calc R U . . .
H5B H 0.4814 0.0705 0.3241 0.066 Uiso 1 1 calc R U . . .
C6 C 0.5304(3) 0.1830(2) 0.2566(2) 0.0364(8) Uani 1 1 d . . . . .
C7 C 0.6470(3) 0.2087(2) 0.2309(2) 0.0332(8) Uani 1 1 d . . . . .
C8 C 0.6441(3) 0.2621(2) 0.1545(2) 0.0400(8) Uani 1 1 d . . . . .
H8 H 0.7215 0.2798 0.1375 0.048 Uiso 1 1 calc R U . . .
C9 C 0.5275(3) 0.2890(3) 0.1038(2) 0.0449(9) Uani 1 1 d . . . . .
H9 H 0.5269 0.3240 0.0528 0.054 Uiso 1 1 calc R U . . .
C10 C 0.4124(4) 0.2638(3) 0.1288(2) 0.0464(9) Uani 1 1 d . . . . .
H10 H 0.3341 0.2822 0.0950 0.056 Uiso 1 1 calc R U . . .
C11 C 0.4135(3) 0.2111(2) 0.2044(2) 0.0419(9) Uani 1 1 d . . . . .
H11 H 0.3354 0.1942 0.2207 0.050 Uiso 1 1 calc R U . . .
C12 C 1.0021(3) 0.1346(2) 0.3230(2) 0.0334(8) Uani 1 1 d . . . . .
C13 C 1.0175(3) 0.0474(3) 0.3606(2) 0.0441(9) Uani 1 1 d . . . . .
H13 H 0.9534 0.0033 0.3441 0.053 Uiso 1 1 calc R U . . .
C14 C 1.1262(4) 0.0245(3) 0.4223(3) 0.0525(10) Uani 1 1 d . . . . .
H14 H 1.1338 -0.0342 0.4468 0.063 Uiso 1 1 calc R U . . .
C15 C 1.2236(4) 0.0883(3) 0.4478(3) 0.0494(10) Uani 1 1 d . . . . .
H15 H 1.2969 0.0726 0.4886 0.059 Uiso 1 1 calc R U . . .
C16 C 1.2102(3) 0.1755(3) 0.4118(3) 0.0470(9) Uani 1 1 d . . . . .
H16 H 1.2741 0.2194 0.4293 0.056 Uiso 1 1 calc R U . . .
C17 C 1.1013(3) 0.1980(3) 0.3492(2) 0.0425(9) Uani 1 1 d . . . . .
H17 H 1.0946 0.2567 0.3243 0.051 Uiso 1 1 calc R U . . .
C18 C 0.7082(4) -0.0132(3) 0.1819(2) 0.0476(9) Uani 1 1 d . . . . .
H18 H 0.7332 0.0074 0.2400 0.057 Uiso 1 1 calc R U . . .
C19 C 0.6154(4) -0.0815(3) 0.1660(3) 0.0593(11) Uani 1 1 d . . . . .
H19 H 0.5802 -0.1072 0.2121 0.071 Uiso 1 1 calc R U . . .
C20 C 0.5769(5) -0.1103(3) 0.0800(3) 0.0652(12) Uani 1 1 d . . . . .
H20 H 0.5131 -0.1551 0.0667 0.078 Uiso 1 1 calc R U . . .
C21 C 0.6330(4) -0.0724(3) 0.0140(3) 0.0602(11) Uani 1 1 d . . . . .
H21 H 0.6074 -0.0918 -0.0444 0.072 Uiso 1 1 calc R U . . .
C22 C 0.7277(4) -0.0053(2) 0.0336(2) 0.0437(9) Uani 1 1 d . . . . .
C23 C 0.7977(4) 0.0341(3) -0.0337(2) 0.0469(9) Uani 1 1 d . . . . .
C24 C 0.7717(5) 0.0083(4) -0.1224(3) 0.0745(14) Uani 1 1 d . . . . .
H24 H 0.7048 -0.0327 -0.1422 0.089 Uiso 1 1 calc R U . . .
C25 C 0.8449(6) 0.0432(4) -0.1809(3) 0.0864(17) Uani 1 1 d . . . . .
H25 H 0.8269 0.0273 -0.2407 0.104 Uiso 1 1 calc R U . . .
C26 C 0.9457(5) 0.1023(3) -0.1495(3) 0.0659(13) Uani 1 1 d . . . . .
H26 H 0.9998 0.1245 -0.1868 0.079 Uiso 1 1 calc R U . . .
C27 C 0.9638(4) 0.1276(3) -0.0608(3) 0.0546(11) Uani 1 1 d . . . . .
H27 H 1.0297 0.1690 -0.0400 0.066 Uiso 1 1 calc R U . . .

loop_
_atom_site_aniso_label
_atom_site_aniso_U_11
_atom_site_aniso_U_22
_atom_site_aniso_U_33
_atom_site_aniso_U_23
_atom_site_aniso_U_13
_atom_site_aniso_U_12
Pd1 0.03293(16) 0.04239(17) 0.03201(15) 0.00479(12) 0.00974(11) 0.00347(12)
I1 0.04461(17) 0.06513(19) 0.05160(17) 0.01114(13) 0.01036(12) -0.01071(12)
N1 0.0453(17) 0.0383(16) 0.0342(16) -0.0010(13) 0.0087(14) 0.0015(14)
N2 0.0524(19) 0.0444(18) 0.0365(16) 0.0084(14) 0.0164(15) 0.0129(16)
C1 0.0327(18) 0.0367(19) 0.0336(18) 0.0020(15) 0.0035(15) -0.0018(15)
C2 0.0278(17) 0.041(2) 0.0324(17) -0.0001(15) 0.0027(14) 0.0030(14)
C3 0.042(2) 0.064(3) 0.0320(19) -0.0048(18) 0.0020(16) 0.0089(19)
C4 0.050(2) 0.065(3) 0.037(2) 0.0052(19) 0.0160(18) 0.006(2)
C5 0.043(2) 0.069(3) 0.054(2) 0.013(2) 0.015(2) 0.001(2)
C6 0.0341(19) 0.040(2) 0.0345(18) -0.0031(16) 0.0054(15) 0.0023(15)
C7 0.0295(18) 0.0358(19) 0.0340(18) -0.0047(15) 0.0050(14) 0.0023(14)
C8 0.0335(19) 0.045(2) 0.042(2) 0.0018(17) 0.0087(16) 0.0006(16)
C9 0.041(2) 0.054(2) 0.038(2) 0.0049(17) 0.0012(17) 0.0068(18)
C10 0.031(2) 0.062(3) 0.042(2) -0.0074(19) -0.0060(17) 0.0072(18)
C11 0.0297(19) 0.049(2) 0.047(2) -0.0087(18) 0.0079(16) -0.0021(16)
C12 0.0272(17) 0.043(2) 0.0304(17) 0.0006(15) 0.0063(14) 0.0043(15)
C13 0.0343(19) 0.049(2) 0.046(2) 0.0025(18) -0.0007(17) -0.0061(17)
C14 0.054(2) 0.047(2) 0.053(2) 0.013(2) -0.001(2) 0.0021(19)
C15 0.035(2) 0.066(3) 0.044(2) 0.007(2) -0.0027(17) 0.0074(19)
C16 0.034(2) 0.056(2) 0.050(2) -0.002(2) 0.0030(17) -0.0062(18)
C17 0.036(2) 0.045(2) 0.046(2) 0.0054(17) 0.0062(17) 0.0002(16)
C18 0.059(2) 0.046(2) 0.041(2) 0.0004(18) 0.0146(19) -0.0025(19)
C19 0.073(3) 0.047(3) 0.062(3) 0.001(2) 0.023(2) -0.010(2)
C20 0.073(3) 0.050(3) 0.073(3) -0.010(2) 0.012(3) -0.017(2)
C21 0.082(3) 0.050(3) 0.049(2) -0.007(2) 0.012(2) -0.005(2)
C22 0.054(2) 0.037(2) 0.041(2) -0.0024(17) 0.0096(18) 0.0047(17)
C23 0.063(3) 0.043(2) 0.037(2) 0.0016(17) 0.0147(19) 0.0112(19)
C24 0.099(4) 0.083(3) 0.043(2) -0.009(2) 0.018(3) -0.009(3)
C25 0.133(5) 0.093(4) 0.038(2) -0.004(3) 0.027(3) 0.009(4)
C26 0.092(4) 0.065(3) 0.050(3) 0.015(2) 0.038(3) 0.024(3)
C27 0.066(3) 0.054(3) 0.051(2) 0.010(2) 0.030(2) 0.017(2)

loop_
_atom_type_symbol
_atom_type_description
_atom_type_scat_dispersion_real
_atom_type_scat_dispersion_imag
_atom_type_scat_source
C C 0.0033 0.0016 'International Tables Vol C Tables 4.2.6.8 and 6.1.1.4'
H H 0.0000 0.0000 'International Tables Vol C Tables 4.2.6.8 and 6.1.1.4'
N N 0.0061 0.0033 'International Tables Vol C Tables 4.2.6.8 and 6.1.1.4'
Pd Pd -0.9988 1.0072 'International Tables Vol C Tables 4.2.6.8 and 6.1.1.4'
I I -0.4742 1.8119 'International Tables Vol C Tables 4.2.6.8 and 6.1.1.4'

loop_
_geom_angle_atom_site_label_1
_geom_angle_atom_site_label_2
_geom_angle_atom_site_label_3
_geom_angle
_geom_angle_site_symmetry_1
_geom_angle_site_symmetry_3
_geom_angle_publ_flag
C1 Pd1 N1 94.88(12) . . ?
C1 Pd1 N2 172.48(13) . . ?
N1 Pd1 N2 77.73(11) . . ?
C1 Pd1 I1 91.30(10) . . ?
N1 Pd1 I1 169.57(8) . . ?
N2 Pd1 I1 96.22(9) . . ?
C18 N1 C22 117.6(3) . . ?
C18 N1 Pd1 127.2(2) . . ?
C22 N1 Pd1 115.0(2) . . ?
C27 N2 C23 118.0(3) . . ?
C27 N2 Pd1 128.2(3) . . ?
C23 N2 Pd1 113.6(2) . . ?
C2 C1 C12 121.0(3) . . ?
C2 C1 Pd1 124.3(2) . . ?
C12 C1 Pd1 114.0(2) . . ?
C1 C2 C7 125.0(3) . . ?
C1 C2 C3 123.7(3) . . ?
C7 C2 C3 111.0(3) . . ?
C2 C3 C4 109.6(3) . . ?
C2 C3 H3A 109.8 . . ?
C4 C3 H3A 109.8 . . ?
C2 C3 H3B 109.8 . . ?
C4 C3 H3B 109.8 . . ?
H3A C3 H3B 108.2 . . ?
C5 C4 C3 111.9(3) . . ?
C5 C4 H4A 109.2 . . ?
C3 C4 H4A 109.2 . . ?
C5 C4 H4B 109.2 . . ?
C3 C4 H4B 109.2 . . ?
H4A C4 H4B 107.9 . . ?
C4 C5 C6 115.7(3) . . ?
C4 C5 H5A 108.4 . . ?
C6 C5 H5A 108.4 . . ?
C4 C5 H5B 108.4 . . ?
C6 C5 H5B 108.4 . . ?
H5A C5 H5B 107.4 . . ?
C7 C6 C11 118.7(3) . . ?
C7 C6 C5 122.4(3) . . ?
C11 C6 C5 118.8(3) . . ?
C6 C7 C8 119.4(3) . . ?
C6 C7 C2 119.2(3) . . ?
C8 C7 C2 121.2(3) . . ?
C9 C8 C7 120.8(3) . . ?
C9 C8 H8 119.6 . . ?
C7 C8 H8 119.6 . . ?
C10 C9 C8 120.0(4) . . ?
C10 C9 H9 120.0 . . ?
C8 C9 H9 120.0 . . ?
C9 C10 C11 119.9(3) . . ?
C9 C10 H10 120.1 . . ?
C11 C10 H10 120.1 . . ?
C10 C11 C6 121.1(3) . . ?
C10 C11 H11 119.5 . . ?
C6 C11 H11 119.5 . . ?
C13 C12 C17 117.2(3) . . ?
C13 C12 C1 121.3(3) . . ?
C17 C12 C1 121.5(3) . . ?
C14 C13 C12 121.5(3) . . ?
C14 C13 H13 119.3 . . ?
C12 C13 H13 119.3 . . ?
C15 C14 C13 120.7(4) . . ?
C15 C14 H14 119.7 . . ?
C13 C14 H14 119.7 . . ?
C16 C15 C14 118.9(3) . . ?
C16 C15 H15 120.5 . . ?
C14 C15 H15 120.5 . . ?
C15 C16 C17 120.3(3) . . ?
C15 C16 H16 119.9 . . ?
C17 C16 H16 119.9 . . ?
C12 C17 C16 121.4(4) . . ?
C12 C17 H17 119.3 . . ?
C16 C17 H17 119.3 . . ?
N1 C18 C19 123.8(4) . . ?
N1 C18 H18 118.1 . . ?
C19 C18 H18 118.1 . . ?
C20 C19 C18 118.0(4) . . ?
C20 C19 H19 121.0 . . ?
C18 C19 H19 121.0 . . ?
C21 C20 C19 119.5(4) . . ?
C21 C20 H20 120.3 . . ?
C19 C20 H20 120.3 . . ?
C20 C21 C22 120.4(4) . . ?
C20 C21 H21 119.8 . . ?
C22 C21 H21 119.8 . . ?
N1 C22 C21 120.8(4) . . ?
N1 C22 C23 116.2(3) . . ?
C21 C22 C23 123.0(4) . . ?
N2 C23 C24 121.4(4) . . ?
N2 C23 C22 115.9(3) . . ?
C24 C23 C22 122.6(4) . . ?
C25 C24 C23 120.0(5) . . ?
C25 C24 H24 120.0 . . ?
C23 C24 H24 120.0 . . ?
C24 C25 C26 118.9(4) . . ?
C24 C25 H25 120.5 . . ?
C26 C25 H25 120.5 . . ?
C25 C26 C27 118.1(4) . . ?
C25 C26 H26 120.9 . . ?
C27 C26 H26 120.9 . . ?
N2 C27 C26 123.4(5) . . ?
N2 C27 H27 118.3 . . ?
C26 C27 H27 118.3 . . ?

loop_
_geom_bond_atom_site_label_1
_geom_bond_atom_site_label_2
_geom_bond_distance
_geom_bond_site_symmetry_2
_geom_bond_publ_flag
Pd1 C1 2.003(3) . ?
Pd1 N1 2.092(3) . ?
Pd1 N2 2.157(3) . ?
Pd1 I1 2.6117(5) . ?
N1 C18 1.348(4) . ?
N1 C22 1.359(4) . ?
N2 C27 1.342(5) . ?
N2 C23 1.343(5) . ?
C1 C2 1.353(5) . ?
C1 C12 1.491(4) . ?
C2 C7 1.499(4) . ?
C2 C3 1.522(5) . ?
C3 C4 1.524(5) . ?
C3 H3A 0.9700 . ?
C3 H3B 0.9700 . ?
C4 C5 1.508(5) . ?
C4 H4A 0.9700 . ?
C4 H4B 0.9700 . ?
C5 C6 1.521(5) . ?
C5 H5A 0.9700 . ?
C5 H5B 0.9700 . ?
C6 C7 1.398(5) . ?
C6 C11 1.402(4) . ?
C7 C8 1.399(5) . ?
C8 C9 1.384(5) . ?
C8 H8 0.9300 . ?
C9 C10 1.376(5) . ?
C9 H9 0.9300 . ?
C10 C11 1.385(5) . ?
C10 H10 0.9300 . ?
C11 H11 0.9300 . ?
C12 C13 1.389(5) . ?
C12 C17 1.395(5) . ?
C13 C14 1.387(5) . ?
C13 H13 0.9300 . ?
C14 C15 1.383(5) . ?
C14 H14 0.9300 . ?
C15 C16 1.378(5) . ?
C15 H15 0.9300 . ?
C16 C17 1.395(5) . ?
C16 H16 0.9300 . ?
C17 H17 0.9300 . ?
C18 C19 1.381(5) . ?
C18 H18 0.9300 . ?
C19 C20 1.371(6) . ?
C19 H19 0.9300 . ?
C20 C21 1.370(6) . ?
C20 H20 0.9300 . ?
C21 C22 1.386(5) . ?
C21 H21 0.9300 . ?
C22 C23 1.480(5) . ?
C23 C24 1.388(5) . ?
C24 C25 1.373(7) . ?
C24 H24 0.9300 . ?
C25 C26 1.381(7) . ?
C25 H25 0.9300 . ?
C26 C27 1.385(6) . ?
C26 H26 0.9300 . ?
C27 H27 0.9300 . ?

loop_
_geom_hbond_atom_site_label_D
_geom_hbond_atom_site_label_H
_geom_hbond_atom_site_label_A
_geom_hbond_distance_DH
_geom_hbond_distance_HA
_geom_hbond_distance_DA
_geom_hbond_angle_DHA
_geom_hbond_site_symmetry_A
C27 H27 I1 0.93 3.06 3.638(4) 122.2 .
C19 H19 I1 0.93 3.28 4.208(4) 175.1 2_645
C27 H27 I1 0.93 3.06 3.638(4) 122.2 .
C19 H19 I1 0.93 3.28 4.208(4) 175.1 2_645
C19 H19 I1 0.93 3.28 4.208(4) 175.1 2_645
C27 H27 I1 0.93 3.06 3.638(4) 122.2 .
C19 H19 I1 0.93 3.28 4.208(4) 175.1 2_645
C27 H27 I1 0.93 3.06 3.638(4) 122.2 .

loop_
_geom_torsion_atom_site_label_1
_geom_torsion_atom_site_label_2
_geom_torsion_atom_site_label_3
_geom_torsion_atom_site_label_4
_geom_torsion
_geom_torsion_site_symmetry_1
_geom_torsion_site_symmetry_2
_geom_torsion_site_symmetry_3
_geom_torsion_site_symmetry_4
_geom_torsion_publ_flag
C12 C1 C2 C7 -178.7(3) . . . . ?
Pd1 C1 C2 C7 -8.6(5) . . . . ?
C12 C1 C2 C3 -5.5(5) . . . . ?
Pd1 C1 C2 C3 164.6(3) . . . . ?
C1 C2 C3 C4 -114.6(4) . . . . ?
C7 C2 C3 C4 59.4(4) . . . . ?
C2 C3 C4 C5 -58.9(4) . . . . ?
C3 C4 C5 C6 27.9(5) . . . . ?
C4 C5 C6 C7 2.6(5) . . . . ?
C4 C5 C6 C11 -175.5(3) . . . . ?
C11 C6 C7 C8 0.5(5) . . . . ?
C5 C6 C7 C8 -177.6(3) . . . . ?
C11 C6 C7 C2 176.3(3) . . . . ?
C5 C6 C7 C2 -1.7(5) . . . . ?
C1 C2 C7 C6 144.5(4) . . . . ?
C3 C2 C7 C6 -29.4(4) . . . . ?
C1 C2 C7 C8 -39.7(5) . . . . ?
C3 C2 C7 C8 146.4(3) . . . . ?
C6 C7 C8 C9 -0.6(5) . . . . ?
C2 C7 C8 C9 -176.4(3) . . . . ?
C7 C8 C9 C10 0.6(6) . . . . ?
C8 C9 C10 C11 -0.5(6) . . . . ?
C9 C10 C11 C6 0.3(6) . . . . ?
C7 C6 C11 C10 -0.3(5) . . . . ?
C5 C6 C11 C10 177.8(4) . . . . ?
C2 C1 C12 C13 79.8(5) . . . . ?
Pd1 C1 C12 C13 -91.2(4) . . . . ?
C2 C1 C12 C17 -98.0(4) . . . . ?
Pd1 C1 C12 C17 90.9(3) . . . . ?
C17 C12 C13 C14 0.6(5) . . . . ?
C1 C12 C13 C14 -177.3(3) . . . . ?
C12 C13 C14 C15 -0.5(6) . . . . ?
C13 C14 C15 C16 0.8(6) . . . . ?
C14 C15 C16 C17 -1.4(6) . . . . ?
C13 C12 C17 C16 -1.2(5) . . . . ?
C1 C12 C17 C16 176.7(3) . . . . ?
C15 C16 C17 C12 1.6(6) . . . . ?
C22 N1 C18 C19 -0.2(6) . . . . ?
Pd1 N1 C18 C19 174.0(3) . . . . ?
N1 C18 C19 C20 -1.4(6) . . . . ?
C18 C19 C20 C21 1.5(7) . . . . ?
C19 C20 C21 C22 -0.2(7) . . . . ?
C18 N1 C22 C21 1.5(5) . . . . ?
Pd1 N1 C22 C21 -173.4(3) . . . . ?
C18 N1 C22 C23 -176.1(3) . . . . ?
Pd1 N1 C22 C23 9.0(4) . . . . ?
C20 C21 C22 N1 -1.4(6) . . . . ?
C20 C21 C22 C23 176.1(4) . . . . ?
C27 N2 C23 C24 -3.2(6) . . . . ?
Pd1 N2 C23 C24 172.0(3) . . . . ?
C27 N2 C23 C22 175.1(3) . . . . ?
Pd1 N2 C23 C22 -9.7(4) . . . . ?
N1 C22 C23 N2 0.8(5) . . . . ?
C21 C22 C23 N2 -176.8(4) . . . . ?
N1 C22 C23 C24 179.0(4) . . . . ?
C21 C22 C23 C24 1.5(6) . . . . ?
N2 C23 C24 C25 2.0(7) . . . . ?
C22 C23 C24 C25 -176.2(4) . . . . ?
C23 C24 C25 C26 1.5(8) . . . . ?
C24 C25 C26 C27 -3.4(8) . . . . ?
C23 N2 C27 C26 1.1(6) . . . . ?
Pd1 N2 C27 C26 -173.3(3) . . . . ?
C25 C26 C27 N2 2.2(7) . . . . ?
